data_7044215
loop_
_publ_author_name
'Dunstan, Maja'
'Rousset, Elodie'
'Boulon, Marie-Emmanuelle'
'Gable, Robert William'
'Sorace, Lorenzo'
'Boskovic, Colette'

_publ_section_title
;
 Slow magnetisation relaxation in tetraoxolene-bridged rare-earth
 complexes
;
_journal_name_full 'Dalton Trans.'
_journal_paper_doi 10.1039/C7DT02932B
_journal_year 2017
_chemical_formula_moiety 'C42 H40 B4 Cl2 N24 O4 Y2, 2(C H2 Cl2)'
_chemical_formula_sum 'C44 H44 B4 Cl6 N24 O4 Y2'
_chemical_formula_weight 1406.79
_space_group_crystal_system monoclinic
_space_group_IT_number 14
_space_group_name_Hall '-P 2yn'
_space_group_name_H-M_alt 'P 1 21/n 1'
_symmetry_space_group_name_Hall '-P 2yn'
_symmetry_space_group_name_H-M 'P 1 21/n 1'
_atom_sites_solution_hydrogens geom
_audit_creation_date 2017-06-16
_audit_creation_method
;
Olex2 1.2
(compiled 2017.02.23 svn.r3390 for OlexSys, GUI svn.r5320)
;
_audit_update_record
;
2017-08-02 deposited with the CCDC.
2017-09-13 downloaded from the CCDC.
;
_cell_angle_alpha 90
_cell_angle_beta 107.57(3)
_cell_angle_gamma 90
_cell_formula_units_Z 2
_cell_length_a 13.940(3)
_cell_length_b 15.052(3)
_cell_length_c 14.280(3)
_cell_measurement_reflns_used 2162
_cell_measurement_temperature 100(2)
_cell_measurement_theta_max 32.089
_cell_measurement_theta_min 0.407
_cell_volume 2856.5(11)
_computing_cell_refinement 'XDS (Kabsch, 1993)'
_computing_data_collection 'BluIce (McPhillips, 2002)'
_computing_data_reduction 'XDS (Kabsch, 1993)'
_computing_molecular_graphics 'Olex2 (Dolomanov et al., 2009)'
_computing_publication_material 'Olex2 (Dolomanov et al., 2009)'
_computing_structure_refinement 'ShelXL (Sheldrick, 2015)'
_computing_structure_solution 'SHELXS-97 (Sheldrick, 1990)'
_diffrn_ambient_temperature 100(2)
_diffrn_measured_fraction_theta_full 0.932
_diffrn_measured_fraction_theta_max 0.720
_diffrn_measurement_device_type 'ADSC Quantum 210r'
_diffrn_measurement_method 'Phi Scan'
_diffrn_radiation_monochromator 'Silicon Double Crystal'
_diffrn_radiation_source 'MX1 Beamline Australian Synchrotron'
_diffrn_radiation_type Synchrotron
_diffrn_radiation_wavelength 0.71080
_diffrn_reflns_av_R_equivalents 0.0901
_diffrn_reflns_av_unetI/netI 0.0512
_diffrn_reflns_Laue_measured_fraction_full 0.932
_diffrn_reflns_Laue_measured_fraction_max 0.720
_diffrn_reflns_limit_h_max 17
_diffrn_reflns_limit_h_min -17
_diffrn_reflns_limit_k_max 19
_diffrn_reflns_limit_k_min -19
_diffrn_reflns_limit_l_max 19
_diffrn_reflns_limit_l_min -19
_diffrn_reflns_number 55283
_diffrn_reflns_point_group_measured_fraction_full 0.932
_diffrn_reflns_point_group_measured_fraction_max 0.720
_diffrn_reflns_theta_full 26.000
_diffrn_reflns_theta_max 32.849
_diffrn_reflns_theta_min 1.789
_exptl_absorpt_coefficient_mu 2.369
_exptl_absorpt_correction_T_max 0.4343
_exptl_absorpt_correction_T_min 0.3098
_exptl_absorpt_correction_type multi-scan
_exptl_absorpt_process_details
;
SADABS-2012/1 (Bruker,2012) was used for absorption correction.
wR2(int) was 0.1245 before and 0.0842 after correction.
The Ratio of minimum to maximum transmission is 0.7133.
The \l/2 correction factor is 0.0015.
;
_exptl_crystal_colour 'light purple'
_exptl_crystal_colour_modifier light
_exptl_crystal_colour_primary purple
_exptl_crystal_density_diffrn 1.636
_exptl_crystal_description plate
_exptl_crystal_F_000 1416
_exptl_crystal_size_max 0.01
_exptl_crystal_size_mid 0.01
_exptl_crystal_size_min 0.005
_refine_diff_density_max 1.146
_refine_diff_density_min -1.115
_refine_diff_density_rms 0.123
_refine_ls_extinction_coef 0.0185(10)
_refine_ls_extinction_expression Fc^*^=kFc[1+0.001xFc^2^\l^3^/sin(2\q)]^-1/4^
_refine_ls_extinction_method 'SHELXL-2016/6 (Sheldrick 2016)'
_refine_ls_goodness_of_fit_ref 1.049
_refine_ls_hydrogen_treatment constr
_refine_ls_matrix_type full
_refine_ls_number_parameters 380
_refine_ls_number_reflns 7662
_refine_ls_number_restraints 0
_refine_ls_restrained_S_all 1.049
_refine_ls_R_factor_all 0.0589
_refine_ls_R_factor_gt 0.0454
_refine_ls_shift/su_max 0.001
_refine_ls_shift/su_mean 0.000
_refine_ls_structure_factor_coef Fsqd
_refine_ls_weighting_details 'w=1/[\s^2^(Fo^2^)+(0.0658P)^2^+3.6926P] where P=(Fo^2^+2Fc^2^)/3'
_refine_ls_weighting_scheme calc
_refine_ls_wR_factor_gt 0.1156
_refine_ls_wR_factor_ref 0.1241
_reflns_Friedel_coverage 0.000
_reflns_number_gt 6344
_reflns_number_total 7662
_reflns_threshold_expression 'I > 2\s(I)'
_cod_data_source_file c7dt02932b2.cif
_cod_data_source_block 1-y-2ch2cl2
_cod_original_cell_volume 2856.4(11)
_cod_database_code 7044215
_shelx_shelxl_version_number 2016/6
_shelx_space_group_comment
;
The symmetry employed for this shelxl refinement is uniquely defined
by the following loop, which should always be used as a source of
symmetry information in preference to the above space-group names.
They are only intended as comments.
;
_olex2_refinement_description
;
1. Fixed Uiso
 At 1.2 times of:
  All B(H) groups, All C(H) groups, All C(H,H) groups
2.a Ternary CH refined with riding coordinates:
 B1(H1A), B2(H2A)
2.b Secondary CH2 refined with riding coordinates:
 C22(H22A,H22B)
2.c Aromatic/amide H refined with riding coordinates:
 C9(H9), C7(H7), C8(H8), C12(H12), C10(H10), C6(H6), C11(H11), C3(H3), C5(H5),
 C13(H13), C1(H1), C18(H18), C2(H2), C4(H4), C15(H15), C17(H17), C14(H14),
 C16(H16)
;
_olex2_submission_special_instructions 'No special instructions were received'

loop_
_space_group_symop_operation_xyz
'x, y, z'
'-x+1/2, y+1/2, -z+1/2'
'-x, -y, -z'
'x-1/2, -y-1/2, z-1/2'

loop_
_atom_site_label
_atom_site_type_symbol
_atom_site_fract_x
_atom_site_fract_y
_atom_site_fract_z
_atom_site_U_iso_or_equiv
_atom_site_adp_type
_atom_site_occupancy
_atom_site_site_symmetry_order
_atom_site_calc_flag
_atom_site_refinement_flags_posn
Y1 Y 0.58243(2) 0.63029(2) 0.27497(2) 0.01084(9) Uani 1 1 d .
Cl1 Cl 0.56552(6) 0.67074(5) 0.63096(5) 0.02160(16) Uani 1 1 d .
Cl3 Cl 0.26895(13) 0.66128(11) 0.36348(9) 0.0716(4) Uani 1 1 d .
Cl2 Cl 0.28026(13) 0.83972(9) 0.44431(13) 0.0740(5) Uani 1 1 d .
O2 O 0.47106(15) 0.50276(13) 0.67133(12) 0.0145(4) Uani 1 1 d .
O1 O 0.57195(16) 0.64191(12) 0.43022(13) 0.0160(4) Uani 1 1 d .
N7 N 0.45281(18) 0.75446(15) 0.07799(15) 0.0155(4) Uani 1 1 d .
N8 N 0.53388(18) 0.70032(15) 0.11275(15) 0.0148(4) Uani 1 1 d .
N5 N 0.73116(18) 0.52563(15) 0.16980(15) 0.0137(4) Uani 1 1 d .
N3 N 0.80729(18) 0.67182(16) 0.24281(15) 0.0158(4) Uani 1 1 d .
N6 N 0.63605(18) 0.52436(15) 0.17730(15) 0.0133(4) Uani 1 1 d .
N1 N 0.81789(18) 0.53604(15) 0.34407(15) 0.0154(4) Uani 1 1 d .
N2 N 0.74110(18) 0.55738(15) 0.38018(15) 0.0146(4) Uani 1 1 d .
N12 N 0.51648(19) 0.77783(16) 0.29397(15) 0.0178(5) Uani 1 1 d .
N4 N 0.72835(18) 0.71389(15) 0.26102(15) 0.0152(4) Uani 1 1 d .
N9 N 0.33730(19) 0.68177(16) 0.15468(16) 0.0172(5) Uani 1 1 d .
N10 N 0.39747(19) 0.61320(16) 0.19987(16) 0.0162(4) Uani 1 1 d .
N11 N 0.43717(19) 0.81749(16) 0.22976(16) 0.0177(5) Uani 1 1 d .
C9 C 0.5815(2) 0.47428(18) 0.10523(18) 0.0156(5) Uani 1 1 d .
H9 H 0.513596 0.461439 0.093432 0.019 Uiso 1 1 calc R
C7 C 0.7343(2) 0.47816(18) 0.09370(18) 0.0166(5) Uani 1 1 d .
H7 H 0.790613 0.469246 0.072859 0.020 Uiso 1 1 calc R
C8 C 0.6402(2) 0.44394(19) 0.05018(19) 0.0194(5) Uani 1 1 d .
H8 H 0.620246 0.407733 -0.005102 0.023 Uiso 1 1 calc R
C12 C 0.5798(2) 0.69616(19) 0.04535(18) 0.0170(5) Uani 1 1 d .
H12 H 0.638284 0.664267 0.050247 0.020 Uiso 1 1 calc R
C21 C 0.4885(2) 0.50570(17) 0.59282(17) 0.0135(5) Uani 1 1 d .
C10 C 0.4480(2) 0.78232(19) -0.00975(18) 0.0204(6) Uani 1 1 d .
H10 H 0.399238 0.819782 -0.049068 0.024 Uiso 1 1 calc R
C20 C 0.5296(2) 0.57880(17) 0.55937(18) 0.0156(5) Uani 1 1 d .
C19 C 0.5397(2) 0.57823(17) 0.46794(17) 0.0136(5) Uani 1 1 d .
C6 C 0.7395(2) 0.80066(19) 0.24573(19) 0.0196(5) Uani 1 1 d .
H6 H 0.695789 0.844921 0.252999 0.023 Uiso 1 1 calc R
C11 C 0.5279(2) 0.7464(2) -0.03347(19) 0.0205(6) Uani 1 1 d .
H11 H 0.543650 0.754495 -0.091678 0.025 Uiso 1 1 calc R
C3 C 0.7638(2) 0.51696(19) 0.46491(18) 0.0187(5) Uani 1 1 d .
H3 H 0.725011 0.519629 0.507635 0.022 Uiso 1 1 calc R
C5 C 0.8244(3) 0.8154(2) 0.2178(2) 0.0245(6) Uani 1 1 d .
H5 H 0.848946 0.869435 0.203131 0.029 Uiso 1 1 calc R
C13 C 0.2413(2) 0.6539(2) 0.1211(2) 0.0214(6) Uani 1 1 d .
H13 H 0.186609 0.688810 0.087948 0.026 Uiso 1 1 calc R
C1 C 0.8847(2) 0.48341(19) 0.4047(2) 0.0196(5) Uani 1 1 d .
H1 H 0.942696 0.460495 0.394583 0.024 Uiso 1 1 calc R
C18 C 0.5476(2) 0.8346(2) 0.3667(2) 0.0202(5) Uani 1 1 d .
H18 H 0.601886 0.824718 0.422527 0.024 Uiso 1 1 calc R
C2 C 0.8533(2) 0.4693(2) 0.4834(2) 0.0226(6) Uani 1 1 d .
H2 H 0.884451 0.435116 0.538411 0.027 Uiso 1 1 calc R
C4 C 0.8648(2) 0.7322(2) 0.2166(2) 0.0219(6) Uani 1 1 d .
H4 H 0.923103 0.719858 0.200189 0.026 Uiso 1 1 calc R
C15 C 0.3354(2) 0.5429(2) 0.1924(2) 0.0204(6) Uani 1 1 d .
H15 H 0.356168 0.486520 0.216959 0.024 Uiso 1 1 calc R
C17 C 0.4891(2) 0.9114(2) 0.3497(2) 0.0239(6) Uani 1 1 d .
H17 H 0.496274 0.961112 0.389984 0.029 Uiso 1 1 calc R
C14 C 0.2371(2) 0.5658(2) 0.1435(2) 0.0238(6) Uani 1 1 d .
H14 H 0.180518 0.529498 0.129054 0.029 Uiso 1 1 calc R
C16 C 0.4198(3) 0.8977(2) 0.2620(2) 0.0236(6) Uani 1 1 d .
H16 H 0.368980 0.936911 0.229680 0.028 Uiso 1 1 calc R
B1 B 0.8187(2) 0.5703(2) 0.2463(2) 0.0154(5) Uani 1 1 d .
H1A H 0.882173 0.553972 0.234561 0.018 Uiso 1 1 calc R
B2 B 0.3798(3) 0.7722(2) 0.1354(2) 0.0192(6) Uani 1 1 d .
H2A H 0.325083 0.810556 0.097391 0.023 Uiso 1 1 calc R
C22 C 0.3119(5) 0.7280(4) 0.4627(4) 0.080(2) Uani 1 1 d .
H22A H 0.384695 0.723295 0.485982 0.096 Uiso 1 1 calc R
H22B H 0.286436 0.705751 0.514320 0.096 Uiso 1 1 calc R

loop_
_atom_site_aniso_label
_atom_site_aniso_U_11
_atom_site_aniso_U_22
_atom_site_aniso_U_33
_atom_site_aniso_U_23
_atom_site_aniso_U_13
_atom_site_aniso_U_12
Y1 0.01631(16) 0.01121(13) 0.00550(11) 0.00105(7) 0.00407(8) 0.00046(8)
Cl1 0.0356(4) 0.0179(3) 0.0150(3) -0.0053(2) 0.0131(3) -0.0073(3)
Cl3 0.1031(12) 0.0879(10) 0.0350(5) -0.0193(6) 0.0377(6) -0.0240(8)
Cl2 0.1039(12) 0.0499(7) 0.1020(11) 0.0118(7) 0.0819(10) 0.0084(7)
O2 0.0225(11) 0.0156(9) 0.0070(7) 0.0007(6) 0.0070(6) -0.0005(7)
O1 0.0258(12) 0.0138(9) 0.0108(8) 0.0006(6) 0.0088(7) -0.0015(7)
N7 0.0221(13) 0.0149(10) 0.0081(9) 0.0032(8) 0.0024(8) 0.0023(8)
N8 0.0179(13) 0.0152(10) 0.0105(9) 0.0018(8) 0.0032(7) 0.0014(8)
N5 0.0178(13) 0.0144(10) 0.0099(9) -0.0021(7) 0.0056(8) -0.0003(8)
N3 0.0186(13) 0.0172(11) 0.0120(9) -0.0018(8) 0.0050(8) -0.0040(8)
N6 0.0170(13) 0.0146(10) 0.0084(8) 0.0001(7) 0.0041(7) -0.0009(8)
N1 0.0158(13) 0.0167(11) 0.0111(9) -0.0026(8) 0.0002(7) -0.0003(8)
N2 0.0146(13) 0.0175(11) 0.0101(9) 0.0014(8) 0.0014(7) 0.0009(8)
N12 0.0276(14) 0.0163(11) 0.0088(9) 0.0007(8) 0.0043(8) 0.0041(9)
N4 0.0222(13) 0.0144(11) 0.0088(9) 0.0009(7) 0.0043(8) -0.0010(8)
N9 0.0193(14) 0.0214(12) 0.0111(9) -0.0012(8) 0.0047(8) 0.0020(9)
N10 0.0186(13) 0.0192(11) 0.0106(9) 0.0015(8) 0.0041(8) 0.0006(8)
N11 0.0229(14) 0.0160(11) 0.0137(10) 0.0012(8) 0.0049(8) 0.0049(8)
C9 0.0171(15) 0.0181(12) 0.0100(10) -0.0003(9) 0.0020(9) -0.0018(9)
C7 0.0232(16) 0.0167(12) 0.0111(10) -0.0034(9) 0.0069(9) 0.0020(9)
C8 0.0273(17) 0.0191(13) 0.0103(10) -0.0050(9) 0.0035(9) 0.0008(10)
C12 0.0202(15) 0.0211(13) 0.0104(10) 0.0014(9) 0.0058(9) -0.0030(10)
C21 0.0179(15) 0.0168(12) 0.0068(9) 0.0011(8) 0.0051(8) 0.0010(9)
C10 0.0324(18) 0.0167(13) 0.0091(10) 0.0052(9) 0.0020(9) -0.0012(11)
C20 0.0248(16) 0.0145(12) 0.0096(10) -0.0026(9) 0.0080(9) -0.0019(9)
C19 0.0198(14) 0.0136(11) 0.0087(10) 0.0023(8) 0.0065(8) 0.0008(9)
C6 0.0305(17) 0.0140(13) 0.0138(11) -0.0020(9) 0.0061(10) -0.0038(10)
C11 0.0293(17) 0.0226(14) 0.0092(10) 0.0029(9) 0.0052(10) -0.0041(11)
C3 0.0227(16) 0.0204(13) 0.0109(10) 0.0022(9) 0.0017(9) -0.0010(10)
C5 0.040(2) 0.0186(14) 0.0159(12) -0.0022(10) 0.0100(11) -0.0119(12)
C13 0.0146(16) 0.0354(16) 0.0133(11) -0.0046(10) 0.0032(9) 0.0014(11)
C1 0.0177(16) 0.0195(13) 0.0180(12) -0.0015(10) -0.0001(10) 0.0015(10)
C18 0.0267(17) 0.0201(14) 0.0140(11) -0.0037(10) 0.0063(10) 0.0003(11)
C2 0.0224(17) 0.0236(14) 0.0166(12) 0.0048(10) -0.0020(10) 0.0030(11)
C4 0.0282(18) 0.0233(14) 0.0169(12) -0.0041(10) 0.0107(10) -0.0104(11)
C15 0.0236(17) 0.0224(14) 0.0153(11) 0.0003(10) 0.0060(10) -0.0058(11)
C17 0.0267(18) 0.0210(14) 0.0247(13) -0.0075(11) 0.0087(11) 0.0020(11)
C14 0.0191(17) 0.0356(17) 0.0167(12) -0.0033(11) 0.0052(10) -0.0060(12)
C16 0.0307(18) 0.0180(13) 0.0229(13) -0.0029(11) 0.0095(11) 0.0063(11)
B1 0.0132(16) 0.0194(14) 0.0140(12) -0.0029(10) 0.0047(9) -0.0023(10)
B2 0.0232(18) 0.0184(15) 0.0139(12) 0.0010(10) 0.0025(10) 0.0055(11)
C22 0.107(5) 0.062(3) 0.047(3) -0.021(2) -0.013(3) 0.037(3)

loop_
_atom_type_symbol
_atom_type_description
_atom_type_scat_dispersion_real
_atom_type_scat_dispersion_imag
_atom_type_scat_source
C C 0.0033 0.0016 'International Tables Vol C Tables 4.2.6.8 and 6.1.1.4'
H H 0.0000 0.0000 'International Tables Vol C Tables 4.2.6.8 and 6.1.1.4'
B B 0.0013 0.0007 'International Tables Vol C Tables 4.2.6.8 and 6.1.1.4'
N N 0.0061 0.0033 'International Tables Vol C Tables 4.2.6.8 and 6.1.1.4'
O O 0.0106 0.0060 'International Tables Vol C Tables 4.2.6.8 and 6.1.1.4'
Cl Cl 0.1484 0.1585 'International Tables Vol C Tables 4.2.6.8 and 6.1.1.4'
Y Y -2.7962 3.5667 'International Tables Vol C Tables 4.2.6.8 and 6.1.1.4'

loop_
_geom_angle_atom_site_label_1
_geom_angle_atom_site_label_2
_geom_angle_atom_site_label_3
_geom_angle
_geom_angle_site_symmetry_1
_geom_angle_site_symmetry_3
O2 Y1 N8 130.77(7) 3_666 .
O2 Y1 N6 78.86(7) 3_666 .
O2 Y1 N2 75.02(7) 3_666 .
O2 Y1 N12 124.81(8) 3_666 .
O2 Y1 N4 144.96(7) 3_666 .
O2 Y1 N10 70.27(7) 3_666 .
O1 Y1 O2 68.05(6) . 3_666
O1 Y1 N8 144.05(7) . .
O1 Y1 N6 138.31(7) . .
O1 Y1 N2 75.83(8) . .
O1 Y1 N12 71.66(7) . .
O1 Y1 N4 109.84(7) . .
O1 Y1 N10 93.72(8) . .
N8 Y1 N2 133.97(8) . .
N8 Y1 N12 73.05(7) . .
N8 Y1 N4 72.60(8) . .
N8 Y1 N10 71.47(8) . .
N6 Y1 N8 77.30(7) . .
N6 Y1 N2 71.55(7) . .
N6 Y1 N12 150.01(7) . .
N6 Y1 N4 83.18(8) . .
N6 Y1 N10 98.39(8) . .
N12 Y1 N2 128.33(8) . .
N12 Y1 N4 83.80(8) . .
N12 Y1 N10 76.51(8) . .
N4 Y1 N2 70.81(8) . .
N4 Y1 N10 142.69(7) . .
N10 Y1 N2 145.15(8) . .
C21 O2 Y1 120.25(17) . 3_666
C19 O1 Y1 119.98(16) . .
N8 N7 B2 122.0(2) . .
C10 N7 N8 109.8(2) . .
C10 N7 B2 128.1(2) . .
N7 N8 Y1 124.44(16) . .
C12 N8 Y1 128.22(19) . .
C12 N8 N7 107.3(2) . .
N6 N5 B1 122.5(2) . .
C7 N5 N6 109.5(2) . .
C7 N5 B1 127.8(2) . .
N4 N3 B1 122.6(2) . .
C4 N3 N4 108.9(2) . .
C4 N3 B1 128.3(3) . .
N5 N6 Y1 121.44(16) . .
C9 N6 Y1 129.16(19) . .
C9 N6 N5 107.0(2) . .
N2 N1 B1 120.2(2) . .
C1 N1 N2 111.8(2) . .
C1 N1 B1 128.0(3) . .
N1 N2 Y1 121.79(15) . .
C3 N2 Y1 132.8(2) . .
C3 N2 N1 104.1(2) . .
N11 N12 Y1 125.87(17) . .
C18 N12 Y1 129.2(2) . .
C18 N12 N11 105.0(2) . .
N3 N4 Y1 121.03(16) . .
C6 N4 Y1 130.8(2) . .
C6 N4 N3 106.4(2) . .
N10 N9 B2 122.5(2) . .
C13 N9 N10 109.6(2) . .
C13 N9 B2 127.3(3) . .
N9 N10 Y1 122.35(18) . .
C15 N10 Y1 132.1(2) . .
C15 N10 N9 105.6(2) . .
N12 N11 B2 120.9(2) . .
C16 N11 N12 111.3(2) . .
C16 N11 B2 127.8(2) . .
N6 C9 H9 125.2 . .
N6 C9 C8 109.6(3) . .
C8 C9 H9 125.2 . .
N5 C7 H7 125.9 . .
N5 C7 C8 108.3(2) . .
C8 C7 H7 125.9 . .
C9 C8 H8 127.2 . .
C7 C8 C9 105.6(2) . .
C7 C8 H8 127.2 . .
N8 C12 H12 125.6 . .
N8 C12 C11 108.9(3) . .
C11 C12 H12 125.6 . .
O2 C21 C20 124.2(2) . .
O2 C21 C19 114.0(2) . 3_666
C20 C21 C19 121.7(2) . 3_666
N7 C10 H10 126.2 . .
N7 C10 C11 107.5(3) . .
C11 C10 H10 126.2 . .
C21 C20 Cl1 120.93(18) . .
C19 C20 Cl1 119.1(2) . .
C19 C20 C21 120.0(2) . .
O1 C19 C21 117.3(2) . 3_666
O1 C19 C20 124.5(2) . .
C20 C19 C21 118.2(2) . 3_666
N4 C6 H6 124.5 . .
N4 C6 C5 110.9(3) . .
C5 C6 H6 124.5 . .
C12 C11 C10 106.4(2) . .
C12 C11 H11 126.8 . .
C10 C11 H11 126.8 . .
N2 C3 H3 124.2 . .
N2 C3 C2 111.6(3) . .
C2 C3 H3 124.2 . .
C6 C5 H5 127.8 . .
C4 C5 C6 104.3(3) . .
C4 C5 H5 127.8 . .
N9 C13 H13 125.4 . .
N9 C13 C14 109.1(3) . .
C14 C13 H13 125.4 . .
N1 C1 H1 126.3 . .
N1 C1 C2 107.4(3) . .
C2 C1 H1 126.3 . .
N12 C18 H18 124.3 . .
N12 C18 C17 111.4(3) . .
C17 C18 H18 124.3 . .
C3 C2 H2 127.5 . .
C1 C2 C3 105.1(3) . .
C1 C2 H2 127.5 . .
N3 C4 C5 109.5(3) . .
N3 C4 H4 125.3 . .
C5 C4 H4 125.3 . .
N10 C15 H15 124.5 . .
N10 C15 C14 111.0(3) . .
C14 C15 H15 124.5 . .
C18 C17 H17 127.7 . .
C16 C17 C18 104.6(3) . .
C16 C17 H17 127.7 . .
C13 C14 C15 104.7(3) . .
C13 C14 H14 127.7 . .
C15 C14 H14 127.7 . .
N11 C16 C17 107.7(3) . .
N11 C16 H16 126.1 . .
C17 C16 H16 126.1 . .
N5 B1 N3 111.3(2) . .
N5 B1 H1A 109.6 . .
N3 B1 H1A 109.6 . .
N1 B1 N5 106.6(2) . .
N1 B1 N3 110.1(2) . .
N1 B1 H1A 109.6 . .
N7 B2 N9 107.4(2) . .
N7 B2 H2A 110.0 . .
N9 B2 H2A 110.0 . .
N11 B2 N7 107.6(3) . .
N11 B2 N9 111.6(2) . .
N11 B2 H2A 110.0 . .
Cl3 C22 Cl2 116.0(3) . .
Cl3 C22 H22A 108.3 . .
Cl3 C22 H22B 108.3 . .
Cl2 C22 H22A 108.3 . .
Cl2 C22 H22B 108.3 . .
H22A C22 H22B 107.4 . .

loop_
_geom_bond_atom_site_label_1
_geom_bond_atom_site_label_2
_geom_bond_distance
_geom_bond_site_symmetry_2
Y1 O2 2.3452(19) 3_666
Y1 O1 2.2722(18) .
Y1 N8 2.447(2) .
Y1 N6 2.382(2) .
Y1 N2 2.519(2) .
Y1 N12 2.450(2) .
Y1 N4 2.451(2) .
Y1 N10 2.489(3) .
Cl1 C20 1.704(3) .
Cl3 C22 1.691(5) .
Cl2 C22 1.739(6) .
O2 C21 1.218(3) .
O1 C19 1.248(3) .
N7 N8 1.360(3) .
N7 C10 1.304(3) .
N7 B2 1.511(4) .
N8 C12 1.309(3) .
N5 N6 1.362(3) .
N5 C7 1.312(3) .
N5 B1 1.526(4) .
N3 N4 1.361(3) .
N3 C4 1.338(4) .
N3 B1 1.535(4) .
N6 C9 1.317(3) .
N1 N2 1.360(3) .
N1 C1 1.326(4) .
N1 B1 1.492(3) .
N2 C3 1.305(3) .
N12 N11 1.344(3) .
N12 C18 1.313(3) .
N4 C6 1.341(3) .
N9 N10 1.363(3) .
N9 C13 1.345(4) .
N9 B2 1.542(4) .
N10 C15 1.351(4) .
N11 C16 1.341(4) .
N11 B2 1.507(4) .
C9 H9 0.9300 .
C9 C8 1.373(4) .
C7 H7 0.9300 .
C7 C8 1.371(4) .
C8 H8 0.9300 .
C12 H12 0.9300 .
C12 C11 1.368(4) .
C21 C20 1.390(4) .
C21 C19 1.516(4) 3_666
C10 H10 0.9300 .
C10 C11 1.369(4) .
C20 C19 1.355(3) .
C6 H6 0.9300 .
C6 C5 1.376(4) .
C11 H11 0.9300 .
C3 H3 0.9300 .
C3 C2 1.394(4) .
C5 H5 0.9300 .
C5 C4 1.375(5) .
C13 H13 0.9300 .
C13 C14 1.369(5) .
C1 H1 0.9300 .
C1 C2 1.340(4) .
C18 H18 0.9300 .
C18 C17 1.394(4) .
C2 H2 0.9300 .
C4 H4 0.9300 .
C15 H15 0.9300 .
C15 C14 1.381(5) .
C17 H17 0.9300 .
C17 C16 1.346(4) .
C14 H14 0.9300 .
C16 H16 0.9300 .
B1 H1A 0.9800 .
B2 H2A 0.9800 .
C22 H22A 0.9700 .
C22 H22B 0.9700 .
